data_9004406
loop_
_publ_author_name
'Cooper, M. A.'
'Hawthorne, F. C.'

_publ_section_title
;
 The crystal structure of shigaite, [AlMn2(OH)6]3(SO4)2Na(H2O)6{H2O}6, a
 hydrotalcite-group mineral
;
_journal_name_full 'The Canadian Mineralogist'
_journal_page_first 91
_journal_page_last 97
_journal_volume 34
_journal_year 1996
_chemical_formula_sum 'Al3 H42 Mn6 Na O38 S2'
_chemical_name_mineral Shigaite
_space_group_IT_number 148
_symmetry_space_group_name_Hall '-R 3'
_symmetry_space_group_name_H-M 'R -3 :H'
_cell_angle_alpha 90
_cell_angle_beta 90
_cell_angle_gamma 120
_cell_formula_units_Z 3
_cell_length_a 9.512
_cell_length_b 9.512
_cell_length_c 33.074
_cell_volume 2591.559
_database_code_amcsd 0005480
_exptl_crystal_density_diffrn 2.207
_cod_original_sg_symbol_H-M 'R -3'
_cod_original_formula_sum 'Mn6 Al3 Na S2 H42 O38'
_cod_database_code 9004406

loop_
_space_group_symop_operation_xyz
x,y,z
2/3+x,1/3+y,1/3+z
1/3+x,2/3+y,2/3+z
y,-x+y,-z
2/3+y,1/3-x+y,1/3-z
1/3+y,2/3-x+y,2/3-z
-x+y,-x,z
2/3-x+y,1/3-x,1/3+z
1/3-x+y,2/3-x,2/3+z
-x,-y,-z
2/3-x,1/3-y,1/3-z
1/3-x,2/3-y,2/3-z
-y,x-y,z
2/3-y,1/3+x-y,1/3+z
1/3-y,2/3+x-y,2/3+z
x-y,x,-z
2/3+x-y,1/3+x,1/3-z
1/3+x-y,2/3+x,2/3-z

loop_
_atom_site_aniso_label
_atom_site_aniso_U_11
_atom_site_aniso_U_22
_atom_site_aniso_U_33
_atom_site_aniso_U_12
_atom_site_aniso_U_13
_atom_site_aniso_U_23
Mn 0.00660 0.00620 0.02610 0.00310 0.00030 0.00080
Al1 0.00540 0.00540 0.01180 0.00270 0.00000 0.00000
Al2 0.00500 0.00500 0.01460 0.00250 0.00000 0.00000
Na 0.03360 0.03360 0.03240 0.01680 0.00000 0.00000
S 0.01810 0.01810 0.01840 0.00910 0.00000 0.00000
O1 0.03420 0.03420 0.01180 0.01710 0.00000 0.00000
O2 0.03730 0.01890 0.03220 0.01380 0.00230 0.00280
O-h1 0.01140 0.00720 0.01120 0.00460 0.00090 -0.00080
O-h2 0.00720 0.01010 0.01460 0.00370 0.00210 0.00140
O-h3 0.01250 0.00920 0.01250 0.00570 0.00020 -0.00020
OW1 0.02800 0.03810 0.03020 0.01650 0.00340 0.00770
OW2 0.02450 0.02970 0.03840 0.01220 0.00180 -0.00130

loop_
_atom_site_label
_atom_site_fract_x
_atom_site_fract_y
_atom_site_fract_z
_atom_site_U_iso_or_equiv
_atom_site_type_symbol
_atom_site_attached_hydrogens
Mn -0.00110 0.33360 0.16671 ? Mn 0
Al1 0.00000 0.00000 0.16475 ? Al 0
Al2 0.33333 0.66667 0.16667 ? Al 0
Na 0.00000 0.00000 0.00000 ? Na 0
S 0.66667 0.33333 0.03822 ? S 0
H1 0.58400 0.15600 0.10820 0.02000 H 0
H2 0.19300 0.10900 0.10520 0.02000 H 0
H3 0.19700 0.47500 0.10870 0.02000 H 0
H4 0.17200 0.50700 0.03500 0.07000 H 0
H5 0.00400 0.39400 0.05400 0.07000 H 0
H6 0.17200 0.26200 0.05500 0.07000 H 0
H7 0.32000 0.24200 0.04500 0.07000 H 0
O1 0.33333 0.66667 0.00630 ? O 0
O2 0.61440 0.16900 0.05350 ? O 0
O-h1 0.57050 0.13730 0.13740 ? O 0
O-h2 0.19790 0.09840 0.13460 ? O 0
O-h3 0.23360 0.46980 0.13610 ? O 0
OW1 0.11800 0.42360 0.05560 ? O 0
OW2 0.20360 0.17940 0.05010 ? O 0

loop_
_cod_changelog_entry_id
_cod_changelog_entry_author
_cod_changelog_entry_date
_cod_changelog_entry_text
1
;cod-tools version 3.8.0
Id: cif_guess_AMCSD_atom_types 9574 2023-05-10 09:00:05Z saulius
;
2023-05-10T18:49:02+03:00
;Derived atom types and hydrogen counts
from atom names that follow the AMCSD naming convention
(Wat == water, O-H == hydroxyl).
;
2
;cod-tools version 3.10.1
Id: cif_fix_AMCSD_aniso_labels 10200 2024-08-01 14:09:44Z saulius
;
2024-08-02T12:20:34+03:00
;Changed the following '_atom_site_aniso_label' values:
'Oh1' -> 'O-h1'
'Oh2' -> 'O-h2'
'Oh3' -> 'O-h3'
;

loop_
_cod_related_entry_id
_cod_related_entry_database
_cod_related_entry_code
1 AMCSD 0005480
